data_7221340
loop_
_publ_author_name
'Doerrscheidt, W.'
'Schaefer, H.'

_publ_section_title
;
 Die Struktur der Phase Ba Ni2 Si2 und ihre Verwandtschaft zum Th Cr2
 Si2-Strukturtyp
;
_journal_name_full
;
Zeitschrift fuer Naturforschung, Teil B. Anorganische Chemie, Organische 
Chemie (33,1978-41,1986)
;
_journal_page_first 297
_journal_page_last 299
_journal_volume 35
_journal_year 1980
_chemical_formula_sum 'Ba Ni2 Si2'
_space_group_IT_number 63
_symmetry_space_group_name_Hall '-C 2c 2'
_symmetry_space_group_name_H-M 'C m c m'
_cell_angle_alpha 90
_cell_angle_beta 90
_cell_angle_gamma 90
_cell_formula_units_Z 4
_cell_length_a 6.5
_cell_length_b 5.35
_cell_length_c 11.33
_cell_volume 394.001
_citation_journal_id_ASTM ZNBAD2
_cod_data_source_file Doerrscheidt_ZNBAD2_1980_919.cif
_cod_data_source_block Ba1Ni2Si2
_cod_original_cell_volume 394.0007
_cod_original_formula_sum 'Ba1 Ni2 Si2'
_cod_database_code 7221340

loop_
_symmetry_equiv_pos_as_xyz
x,y,z
-x,-y,z+1/2
x,-y,-z
-x,y,-z+1/2
-x,-y,-z
x,y,-z-1/2
-x,y,z
x,-y,z-1/2
x+1/2,y+1/2,z
-x+1/2,-y+1/2,z+1/2
x+1/2,-y+1/2,-z
-x+1/2,y+1/2,-z+1/2
-x+1/2,-y+1/2,-z
x+1/2,y+1/2,-z-1/2
-x+1/2,y+1/2,z
x+1/2,-y+1/2,z-1/2

loop_
_atom_site_label
_atom_site_type_symbol
_atom_site_fract_x
_atom_site_fract_y
_atom_site_fract_z
_atom_site_occupancy
_atom_site_U_iso_or_equiv
Ni1 Ni 0.2038 0 0 1 0.0
Si1 Si 0 0.3117 0.568 1 0.0
Ba1 Ba 0 0.2027 0.25 1 0.0
